data_4337473
loop_
_publ_author_name
'Yadav, Dhirendra'
'Siwatch, Rahul Kumar'
'Sinhababu, Soumen'
'Nagendran, Selvarajan'

_publ_section_title
;
 Aminotroponiminato(chloro)germylene stabilized copper(I) iodide
 complexes: synthesis and structure.
;
_journal_issue 1
_journal_name_full 'Inorganic chemistry'
_journal_page_first 600
_journal_page_last 606
_journal_paper_doi 10.1021/ic402742f
_journal_volume 53
_journal_year 2014
_chemical_formula_moiety 'C34 H52 Cl2 Cu4 Ge2 I4 N6'
_chemical_formula_sum 'C34 H52 Cl2 Cu4 Ge2 I4 N6'
_chemical_formula_weight 1522.74
_chemical_name_systematic
; 
 ? 
;
_space_group_IT_number 13
_symmetry_cell_setting monoclinic
_symmetry_space_group_name_Hall '-P 2yc'
_symmetry_space_group_name_H-M 'P 1 2/c 1'
_atom_sites_solution_hydrogens geom
_atom_sites_solution_primary direct
_atom_sites_solution_secondary difmap
_audit_creation_method SHELXL-97
_cell_angle_alpha 90.00
_cell_angle_beta 93.5790(10)
_cell_angle_gamma 90.00
_cell_formula_units_Z 2
_cell_length_a 11.2556(8)
_cell_length_b 11.2128(8)
_cell_length_c 19.2242(14)
_cell_measurement_temperature 298(2)
_cell_volume 2421.5(3)
_computing_cell_refinement 'Bruker SMART'
_computing_data_collection 'Bruker SMART'
_computing_data_reduction 'Bruker SAINT'
_computing_molecular_graphics 'Bruker SHELXTL'
_computing_publication_material 'Bruker SHELXTL'
_computing_structure_refinement 'SHELXL-97 (Sheldrick, 1997)'
_computing_structure_solution 'SHELXS-97 (Sheldrick, 1990)'
_diffrn_ambient_temperature 298(2)
_diffrn_measured_fraction_theta_full 0.998
_diffrn_measured_fraction_theta_max 0.998
_diffrn_measurement_device_type 'CCD area detector'
_diffrn_measurement_method 'phi and omega scans'
_diffrn_radiation_monochromator graphite
_diffrn_radiation_source 'fine-focus sealed tube'
_diffrn_radiation_type MoK\a
_diffrn_radiation_wavelength 0.71073
_diffrn_reflns_av_R_equivalents 0.0234
_diffrn_reflns_av_sigmaI/netI 0.0290
_diffrn_reflns_limit_h_max 13
_diffrn_reflns_limit_h_min -13
_diffrn_reflns_limit_k_max 6
_diffrn_reflns_limit_k_min -13
_diffrn_reflns_limit_l_max 22
_diffrn_reflns_limit_l_min -22
_diffrn_reflns_number 12271
_diffrn_reflns_theta_full 25.00
_diffrn_reflns_theta_max 25.00
_diffrn_reflns_theta_min 1.81
_exptl_absorpt_coefficient_mu 5.641
_exptl_absorpt_correction_T_max .306
_exptl_absorpt_correction_T_min .108
_exptl_absorpt_correction_type multi-scan
_exptl_absorpt_process_details '(SADABS; Bruker, 2000)'
_exptl_crystal_colour yellow
_exptl_crystal_density_diffrn 2.088
_exptl_crystal_density_method 'not measured'
_exptl_crystal_description block
_exptl_crystal_F_000 1448.0
_exptl_crystal_size_max 0.55
_exptl_crystal_size_mid 0.35
_exptl_crystal_size_min 0.21
_refine_diff_density_max 0.548
_refine_diff_density_min -0.399
_refine_diff_density_rms 0.083
_refine_ls_extinction_method none
_refine_ls_goodness_of_fit_ref 1.044
_refine_ls_hydrogen_treatment mixed
_refine_ls_matrix_type full
_refine_ls_number_parameters 240
_refine_ls_number_reflns 4255
_refine_ls_number_restraints 0
_refine_ls_restrained_S_all 1.044
_refine_ls_R_factor_all 0.0368
_refine_ls_R_factor_gt 0.0284
_refine_ls_shift/su_max 0.001
_refine_ls_shift/su_mean 0.000
_refine_ls_structure_factor_coef Fsqd
_refine_ls_weighting_details 'calc w=1/[\s^2^(Fo^2^)+(0.0374P)^2^+0.1888P] where P=(Fo^2^+2Fc^2^)/3'
_refine_ls_weighting_scheme calc
_refine_ls_wR_factor_gt 0.0686
_refine_ls_wR_factor_ref 0.0717
_reflns_number_gt 3556
_reflns_number_total 4255
_reflns_threshold_expression >2sigma(I)
_cod_data_source_file ic402742f_si_001.cif
_cod_data_source_block compound2
_cod_original_sg_symbol_H-M 'P 2/c'
_cod_database_code 4337473

loop_
_symmetry_equiv_pos_as_xyz
'x, y, z'
'-x, y, -z+1/2'
'-x, -y, -z'
'x, -y, z-1/2'

loop_
_atom_site_label
_atom_site_type_symbol
_atom_site_fract_x
_atom_site_fract_y
_atom_site_fract_z
_atom_site_U_iso_or_equiv
_atom_site_adp_type
_atom_site_occupancy
_atom_site_symmetry_multiplicity
_atom_site_calc_flag
_atom_site_refinement_flags
I1 I -0.09647(2) 0.65024(3) 0.152259(15) 0.05499(10) Uani 1 1 d .
I2 I 0.18164(3) 0.94547(3) 0.214102(16) 0.06381(11) Uani 1 1 d .
Ge1 Ge 0.25177(4) 0.59583(4) 0.15325(2) 0.04705(12) Uani 1 1 d .
Cu1 Cu 0.12366(5) 0.71092(5) 0.21727(3) 0.06336(16) Uani 1 1 d .
Cu2 Cu -0.04430(6) 0.87660(5) 0.18179(3) 0.06901(18) Uani 1 1 d .
Cl1 Cl 0.21405(11) 0.59902(11) 0.03500(6) 0.0660(3) Uani 1 1 d .
N1 N 0.2683(3) 0.4283(3) 0.16550(16) 0.0460(8) Uani 1 1 d .
N2 N 0.4217(3) 0.5887(3) 0.15591(17) 0.0484(8) Uani 1 1 d .
C9 C 0.4906(4) 0.6996(4) 0.1554(2) 0.0624(12) Uani 1 1 d .
H9A H 0.5714 0.6829 0.1733 0.075 Uiso 1 1 calc R
H9B H 0.4566 0.7558 0.1870 0.075 Uiso 1 1 calc R
C8 C 0.1631(3) 0.3576(4) 0.1790(2) 0.0507(10) Uani 1 1 d .
H8A H 0.1183 0.3992 0.2130 0.061 Uiso 1 1 calc R
H8B H 0.1889 0.2821 0.1993 0.061 Uiso 1 1 calc R
C7 C 0.4678(3) 0.4794(4) 0.1561(2) 0.0516(10) Uani 1 1 d .
C1 C 0.3783(4) 0.3847(4) 0.16179(19) 0.0491(10) Uani 1 1 d .
C3 C 0.5106(6) 0.2013(5) 0.1624(3) 0.0884(18) Uani 1 1 d .
H3 H 0.5040 0.1188 0.1654 0.106 Uiso 1 1 calc R
C6 C 0.5903(4) 0.4596(5) 0.1517(2) 0.0699(14) Uani 1 1 d .
H6 H 0.6345 0.5293 0.1488 0.084 Uiso 1 1 calc R
C5 C 0.6568(5) 0.3587(6) 0.1507(3) 0.0905(19) Uani 1 1 d .
H5 H 0.7375 0.3713 0.1459 0.109 Uiso 1 1 calc R
C2 C 0.4033(4) 0.2619(4) 0.1655(2) 0.0647(12) Uani 1 1 d .
H2 H 0.3375 0.2134 0.1710 0.078 Uiso 1 1 calc R
C4 C 0.6244(6) 0.2417(7) 0.1557(3) 0.0911(19) Uani 1 1 d .
H4 H 0.6844 0.1848 0.1544 0.109 Uiso 1 1 calc R
N3 N -0.1039(4) 0.9659(3) 0.0969(2) 0.0700(11) Uani 1 1 d .
C10 C 0.0811(4) 0.3330(4) 0.1148(2) 0.0544(11) Uani 1 1 d .
H10 H 0.0569 0.4098 0.0940 0.065 Uiso 1 1 calc R
C16 C -0.1435(5) 1.0124(4) 0.0509(3) 0.0651(12) Uani 1 1 d .
C13 C -0.0312(4) 0.2702(5) 0.1385(3) 0.0746(14) Uani 1 1 d .
H13A H -0.0878 0.2611 0.0993 0.112 Uiso 1 1 calc R
H13B H -0.0658 0.3172 0.1737 0.112 Uiso 1 1 calc R
H13C H -0.0101 0.1931 0.1571 0.112 Uiso 1 1 calc R
C11 C 0.4953(4) 0.7575(5) 0.0856(3) 0.0734(14) Uani 1 1 d .
H11 H 0.4132 0.7755 0.0689 0.088 Uiso 1 1 calc R
C12 C 0.1373(5) 0.2605(5) 0.0603(3) 0.0822(16) Uani 1 1 d .
H12A H 0.2076 0.3002 0.0465 0.123 Uiso 1 1 calc R
H12B H 0.0820 0.2515 0.0206 0.123 Uiso 1 1 calc R
H12C H 0.1582 0.1834 0.0789 0.123 Uiso 1 1 calc R
C14 C 0.5483(6) 0.6804(6) 0.0314(3) 0.105(2) Uani 1 1 d .
H14A H 0.6292 0.6617 0.0460 0.158 Uiso 1 1 calc R
H14B H 0.5462 0.7223 -0.0121 0.158 Uiso 1 1 calc R
H14C H 0.5032 0.6079 0.0259 0.158 Uiso 1 1 calc R
C15 C 0.5616(7) 0.8761(6) 0.0935(5) 0.144(3) Uani 1 1 d .
H15A H 0.5200 0.9280 0.1233 0.217 Uiso 1 1 calc R
H15B H 0.5659 0.9126 0.0485 0.217 Uiso 1 1 calc R
H15C H 0.6407 0.8622 0.1135 0.217 Uiso 1 1 calc R
C17 C -0.1982(7) 1.0757(5) -0.0098(3) 0.106(2) Uani 1 1 d .
H17A H -0.2547 1.0244 -0.0344 0.159 Uiso 1 1 calc R
H17B H -0.1375 1.0983 -0.0402 0.159 Uiso 1 1 calc R
H17C H -0.2380 1.1458 0.0054 0.159 Uiso 1 1 calc R

loop_
_atom_site_aniso_label
_atom_site_aniso_U_11
_atom_site_aniso_U_22
_atom_site_aniso_U_33
_atom_site_aniso_U_23
_atom_site_aniso_U_13
_atom_site_aniso_U_12
I1 0.05075(17) 0.05499(18) 0.05864(19) -0.01139(13) -0.00136(13) -0.00251(13)
I2 0.0742(2) 0.05594(18) 0.0609(2) 0.00655(14) 0.00160(15) -0.01792(15)
Ge1 0.0422(2) 0.0493(2) 0.0497(3) -0.0033(2) 0.00405(18) 0.00134(19)
Cu1 0.0631(3) 0.0616(3) 0.0663(4) -0.0073(3) 0.0117(3) 0.0097(3)
Cu2 0.0875(4) 0.0619(4) 0.0559(3) 0.0100(3) -0.0100(3) 0.0007(3)
Cl1 0.0719(7) 0.0699(7) 0.0552(7) 0.0136(6) -0.0043(6) -0.0028(6)
N1 0.0426(18) 0.053(2) 0.0425(18) -0.0012(15) 0.0036(14) -0.0001(15)
N2 0.0384(17) 0.061(2) 0.0464(19) -0.0009(17) 0.0049(14) -0.0027(16)
C9 0.055(3) 0.068(3) 0.065(3) -0.012(2) 0.008(2) -0.013(2)
C8 0.049(2) 0.054(2) 0.049(2) -0.002(2) 0.0073(19) -0.0071(19)
C7 0.044(2) 0.075(3) 0.036(2) 0.002(2) 0.0025(17) 0.007(2)
C1 0.054(2) 0.058(3) 0.036(2) 0.0016(19) 0.0047(18) 0.009(2)
C3 0.118(5) 0.078(4) 0.068(3) 0.002(3) 0.002(3) 0.041(4)
C6 0.047(3) 0.101(4) 0.062(3) 0.011(3) 0.003(2) 0.009(3)
C5 0.060(3) 0.131(6) 0.081(4) 0.016(4) 0.012(3) 0.037(4)
C2 0.070(3) 0.063(3) 0.061(3) 0.006(2) 0.006(2) 0.013(2)
C4 0.079(4) 0.122(6) 0.074(4) 0.005(4) 0.012(3) 0.057(4)
N3 0.094(3) 0.060(2) 0.053(2) 0.009(2) -0.013(2) -0.005(2)
C10 0.057(2) 0.052(3) 0.054(3) -0.007(2) 0.002(2) -0.003(2)
C16 0.086(3) 0.054(3) 0.053(3) 0.000(2) -0.010(2) 0.001(3)
C13 0.055(3) 0.081(3) 0.088(4) -0.022(3) -0.002(3) -0.011(3)
C11 0.063(3) 0.074(3) 0.083(4) 0.015(3) 0.005(3) -0.012(3)
C12 0.085(4) 0.099(4) 0.064(3) -0.021(3) 0.010(3) -0.005(3)
C14 0.110(5) 0.142(6) 0.065(4) 0.020(4) 0.024(3) -0.005(4)
C15 0.154(7) 0.095(5) 0.184(9) 0.031(5) 0.009(6) -0.049(5)
C17 0.167(6) 0.081(4) 0.067(4) 0.018(3) -0.028(4) 0.019(4)

loop_
_atom_type_symbol
_atom_type_description
_atom_type_scat_dispersion_real
_atom_type_scat_dispersion_imag
_atom_type_scat_source
C C 0.0033 0.0016 'International Tables Vol C Tables 4.2.6.8 and 6.1.1.4'
H H 0.0000 0.0000 'International Tables Vol C Tables 4.2.6.8 and 6.1.1.4'
N N 0.0061 0.0033 'International Tables Vol C Tables 4.2.6.8 and 6.1.1.4'
Cl Cl 0.1484 0.1585 'International Tables Vol C Tables 4.2.6.8 and 6.1.1.4'
Cu Cu 0.3201 1.2651 'International Tables Vol C Tables 4.2.6.8 and 6.1.1.4'
Ge Ge 0.1547 1.8001 'International Tables Vol C Tables 4.2.6.8 and 6.1.1.4'
I I -0.4742 1.8119 'International Tables Vol C Tables 4.2.6.8 and 6.1.1.4'

loop_
_geom_angle_atom_site_label_1
_geom_angle_atom_site_label_2
_geom_angle_atom_site_label_3
_geom_angle
_geom_angle_site_symmetry_1
_geom_angle_site_symmetry_3
Cu1 I1 Cu2 65.633(19) 2 .
Cu1 I1 Cu1 70.32(2) 2 .
Cu2 I1 Cu1 59.544(19) . .
Cu2 I2 Cu1 60.122(18) . .
Cu2 I2 Cu2 61.03(2) . 2
Cu1 I2 Cu2 63.821(18) . 2
N1 Ge1 N2 82.25(14) . .
N1 Ge1 Cl1 98.59(10) . .
N2 Ge1 Cl1 98.66(10) . .
N1 Ge1 Cu1 122.58(9) . .
N2 Ge1 Cu1 131.07(10) . .
Cl1 Ge1 Cu1 115.58(4) . .
Ge1 Cu1 I1 118.04(3) . 2
Ge1 Cu1 Cu2 133.56(3) . .
I1 Cu1 Cu2 107.23(2) 2 .
Ge1 Cu1 I2 111.46(3) . .
I1 Cu1 I2 108.31(2) 2 .
Cu2 Cu1 I2 59.60(2) . .
Ge1 Cu1 I1 100.90(2) . .
I1 Cu1 I1 102.17(2) 2 .
Cu2 Cu1 I1 57.835(19) . .
I2 Cu1 I1 115.78(2) . .
Ge1 Cu1 Cu2 160.13(3) . 2
I1 Cu1 Cu2 57.575(18) 2 2
Cu2 Cu1 Cu2 58.94(3) . 2
I2 Cu1 Cu2 58.172(19) . 2
I1 Cu1 Cu2 98.96(2) . 2
N3 Cu2 I1 104.25(11) . .
N3 Cu2 I2 108.01(12) . .
I1 Cu2 I2 121.06(3) . .
N3 Cu2 Cu1 138.12(13) . .
I1 Cu2 Cu1 62.62(2) . .
I2 Cu2 Cu1 60.28(2) . .
N3 Cu2 I2 106.39(13) . 2
I1 Cu2 I2 107.49(2) . 2
I2 Cu2 I2 108.74(2) . 2
Cu1 Cu2 I2 115.47(2) . 2
N3 Cu2 Cu2 149.82(11) . 2
I1 Cu2 Cu2 105.431(14) . 2
I2 Cu2 Cu2 59.90(2) . 2
Cu1 Cu2 Cu2 63.47(2) . 2
I2 Cu2 Cu2 59.07(2) 2 2
N3 Cu2 Cu1 140.84(13) . 2
I1 Cu2 Cu1 56.793(18) . 2
I2 Cu2 Cu1 111.04(2) . 2
Cu1 Cu2 Cu1 68.12(3) . 2
I2 Cu2 Cu1 58.006(19) 2 2
Cu2 Cu2 Cu1 57.59(2) 2 2
C1 N1 C8 125.0(3) . .
C1 N1 Ge1 116.0(3) . .
C8 N1 Ge1 118.9(2) . .
C7 N2 C9 125.1(3) . .
C7 N2 Ge1 115.3(3) . .
C9 N2 Ge1 119.5(3) . .
N2 C9 C11 115.0(4) . .
N2 C9 H9A 108.5 . .
C11 C9 H9A 108.5 . .
N2 C9 H9B 108.5 . .
C11 C9 H9B 108.5 . .
H9A C9 H9B 107.5 . .
N1 C8 C10 114.4(3) . .
N1 C8 H8A 108.7 . .
C10 C8 H8A 108.7 . .
N1 C8 H8B 108.7 . .
C10 C8 H8B 108.7 . .
H8A C8 H8B 107.6 . .
N2 C7 C6 122.0(4) . .
N2 C7 C1 113.3(3) . .
C6 C7 C1 124.7(4) . .
N1 C1 C2 122.6(4) . .
N1 C1 C7 112.4(4) . .
C2 C1 C7 125.1(4) . .
C4 C3 C2 131.4(6) . .
C4 C3 H3 114.3 . .
C2 C3 H3 114.3 . .
C5 C6 C7 132.6(5) . .
C5 C6 H6 113.7 . .
C7 C6 H6 113.7 . .
C6 C5 C4 130.5(6) . .
C6 C5 H5 114.7 . .
C4 C5 H5 114.7 . .
C3 C2 C1 130.4(5) . .
C3 C2 H2 114.8 . .
C1 C2 H2 114.8 . .
C5 C4 C3 125.3(5) . .
C5 C4 H4 117.4 . .
C3 C4 H4 117.4 . .
C16 N3 Cu2 175.6(5) . .
C12 C10 C8 113.9(4) . .
C12 C10 C13 110.4(4) . .
C8 C10 C13 108.1(4) . .
C12 C10 H10 108.1 . .
C8 C10 H10 108.1 . .
C13 C10 H10 108.1 . .
N3 C16 C17 178.9(6) . .
C10 C13 H13A 109.5 . .
C10 C13 H13B 109.5 . .
H13A C13 H13B 109.5 . .
C10 C13 H13C 109.5 . .
H13A C13 H13C 109.5 . .
H13B C13 H13C 109.5 . .
C9 C11 C14 114.2(4) . .
C9 C11 C15 109.4(5) . .
C14 C11 C15 110.9(5) . .
C9 C11 H11 107.3 . .
C14 C11 H11 107.3 . .
C15 C11 H11 107.3 . .
C10 C12 H12A 109.5 . .
C10 C12 H12B 109.5 . .
H12A C12 H12B 109.5 . .
C10 C12 H12C 109.5 . .
H12A C12 H12C 109.5 . .
H12B C12 H12C 109.5 . .
C11 C14 H14A 109.5 . .
C11 C14 H14B 109.5 . .
H14A C14 H14B 109.5 . .
C11 C14 H14C 109.5 . .
H14A C14 H14C 109.5 . .
H14B C14 H14C 109.5 . .
C11 C15 H15A 109.5 . .
C11 C15 H15B 109.5 . .
H15A C15 H15B 109.5 . .
C11 C15 H15C 109.5 . .
H15A C15 H15C 109.5 . .
H15B C15 H15C 109.5 . .
C16 C17 H17A 109.5 . .
C16 C17 H17B 109.5 . .
H17A C17 H17B 109.5 . .
C16 C17 H17C 109.5 . .
H17A C17 H17C 109.5 . .
H17B C17 H17C 109.5 . .

loop_
_geom_bond_atom_site_label_1
_geom_bond_atom_site_label_2
_geom_bond_distance
_geom_bond_site_symmetry_2
I1 Cu1 2.6352(7) 2
I1 Cu2 2.6585(7) .
I1 Cu1 2.7887(7) .
I2 Cu2 2.6930(7) .
I2 Cu1 2.7114(7) .
I2 Cu2 2.7162(7) 2
Ge1 N1 1.900(3) .
Ge1 N2 1.912(3) .
Ge1 Cl1 2.2865(12) .
Ge1 Cu1 2.3410(7) .
Cu1 I1 2.6351(7) 2
Cu1 Cu2 2.7072(8) .
Cu1 Cu2 2.8690(8) 2
Cu2 N3 1.994(4) .
Cu2 I2 2.7162(7) 2
Cu2 Cu2 2.7469(12) 2
Cu2 Cu1 2.8690(8) 2
N1 C1 1.337(5) .
N1 C8 1.462(5) .
N2 C7 1.331(5) .
N2 C9 1.466(5) .
C9 C11 1.494(7) .
C9 H9A 0.9700 .
C9 H9B 0.9700 .
C8 C10 1.520(6) .
C8 H8A 0.9700 .
C8 H8B 0.9700 .
C7 C6 1.404(6) .
C7 C1 1.472(6) .
C1 C2 1.407(6) .
C3 C4 1.373(8) .
C3 C2 1.390(7) .
C3 H3 0.9300 .
C6 C5 1.357(7) .
C6 H6 0.9300 .
C5 C4 1.367(8) .
C5 H5 0.9300 .
C2 H2 0.9300 .
C4 H4 0.9300 .
N3 C16 1.098(5) .
C10 C12 1.497(6) .
C10 C13 1.540(6) .
C10 H10 0.9800 .
C16 C17 1.468(7) .
C13 H13A 0.9600 .
C13 H13B 0.9600 .
C13 H13C 0.9600 .
C11 C14 1.505(8) .
C11 C15 1.529(8) .
C11 H11 0.9800 .
C12 H12A 0.9600 .
C12 H12B 0.9600 .
C12 H12C 0.9600 .
C14 H14A 0.9600 .
C14 H14B 0.9600 .
C14 H14C 0.9600 .
C15 H15A 0.9600 .
C15 H15B 0.9600 .
C15 H15C 0.9600 .
C17 H17A 0.9600 .
C17 H17B 0.9600 .
C17 H17C 0.9600 .

loop_
_geom_torsion_atom_site_label_1
_geom_torsion_atom_site_label_2
_geom_torsion_atom_site_label_3
_geom_torsion_atom_site_label_4
_geom_torsion
_geom_torsion_site_symmetry_1
_geom_torsion_site_symmetry_4
N1 Ge1 Cu1 I1 34.92(12) . 2
N2 Ge1 Cu1 I1 -75.24(14) . 2
Cl1 Ge1 Cu1 I1 155.08(4) . 2
N1 Ge1 Cu1 Cu2 -130.90(12) . .
N2 Ge1 Cu1 Cu2 118.94(14) . .
Cl1 Ge1 Cu1 Cu2 -10.75(6) . .
N1 Ge1 Cu1 I2 161.21(11) . .
N2 Ge1 Cu1 I2 51.05(14) . .
Cl1 Ge1 Cu1 I2 -78.63(4) . .
N1 Ge1 Cu1 I1 -75.31(12) . .
N2 Ge1 Cu1 I1 174.53(14) . .
Cl1 Ge1 Cu1 I1 44.85(4) . .
N1 Ge1 Cu1 Cu2 106.63(14) . 2
N2 Ge1 Cu1 Cu2 -3.53(18) . 2
Cl1 Ge1 Cu1 Cu2 -133.22(9) . 2
Cu2 I2 Cu1 Ge1 128.89(3) . .
Cu2 I2 Cu1 Ge1 -160.98(3) 2 .
Cu2 I2 Cu1 I1 -99.64(2) . 2
Cu2 I2 Cu1 I1 -29.52(2) 2 2
Cu2 I2 Cu1 Cu2 70.13(2) 2 .
Cu2 I2 Cu1 I1 14.34(2) . .
Cu2 I2 Cu1 I1 84.47(2) 2 .
Cu2 I2 Cu1 Cu2 -70.13(2) . 2
Cu1 I1 Cu1 Ge1 152.27(2) 2 .
Cu2 I1 Cu1 Ge1 -135.07(3) . .
Cu1 I1 Cu1 I1 30.18(3) 2 2
Cu2 I1 Cu1 I1 102.84(3) . 2
Cu1 I1 Cu1 Cu2 -72.66(2) 2 .
Cu1 I1 Cu1 I2 -87.28(2) 2 .
Cu2 I1 Cu1 I2 -14.62(2) . .
Cu1 I1 Cu1 Cu2 -28.40(2) 2 2
Cu2 I1 Cu1 Cu2 44.26(3) . 2
Cu1 I1 Cu2 N3 -142.18(14) 2 .
Cu1 I1 Cu2 N3 137.18(14) . .
Cu1 I1 Cu2 I2 96.13(3) 2 .
Cu1 I1 Cu2 I2 15.49(2) . .
Cu1 I1 Cu2 Cu1 80.64(2) 2 .
Cu1 I1 Cu2 I2 -29.52(2) 2 2
Cu1 I1 Cu2 I2 -110.16(3) . 2
Cu1 I1 Cu2 Cu2 32.30(3) 2 2
Cu1 I1 Cu2 Cu2 -48.33(3) . 2
Cu1 I1 Cu2 Cu1 -80.64(2) . 2
Cu1 I2 Cu2 N3 -135.71(13) . .
Cu2 I2 Cu2 N3 149.57(13) 2 .
Cu1 I2 Cu2 I1 -15.85(2) . .
Cu2 I2 Cu2 I1 -90.57(2) 2 .
Cu2 I2 Cu2 Cu1 -74.720(18) 2 .
Cu1 I2 Cu2 I2 109.23(3) . 2
Cu2 I2 Cu2 I2 34.51(3) 2 2
Cu1 I2 Cu2 Cu2 74.720(18) . 2
Cu1 I2 Cu2 Cu1 47.20(3) . 2
Cu2 I2 Cu2 Cu1 -27.52(3) 2 2
Ge1 Cu1 Cu2 N3 -7.51(18) . .
I1 Cu1 Cu2 N3 -174.43(17) 2 .
I2 Cu1 Cu2 N3 84.06(18) . .
I1 Cu1 Cu2 N3 -80.66(18) . .
Cu2 Cu1 Cu2 N3 152.94(18) 2 .
Ge1 Cu1 Cu2 I1 73.15(4) . .
I1 Cu1 Cu2 I1 -93.77(2) 2 .
I2 Cu1 Cu2 I1 164.72(2) . .
Cu2 Cu1 Cu2 I1 -126.40(3) 2 .
Ge1 Cu1 Cu2 I2 -91.57(4) . .
I1 Cu1 Cu2 I2 101.51(2) 2 .
I1 Cu1 Cu2 I2 -164.72(2) . .
Cu2 Cu1 Cu2 I2 68.873(19) 2 .
Ge1 Cu1 Cu2 I2 170.51(3) . 2
I1 Cu1 Cu2 I2 3.59(4) 2 2
I2 Cu1 Cu2 I2 -97.91(3) . 2
I1 Cu1 Cu2 I2 97.36(3) . 2
Cu2 Cu1 Cu2 I2 -29.04(3) 2 2
Ge1 Cu1 Cu2 Cu2 -160.45(5) . 2
I1 Cu1 Cu2 Cu2 32.63(3) 2 2
I2 Cu1 Cu2 Cu2 -68.874(19) . 2
I1 Cu1 Cu2 Cu2 126.40(3) . 2
Ge1 Cu1 Cu2 Cu1 135.98(4) . 2
I1 Cu1 Cu2 Cu1 -30.94(2) 2 2
I2 Cu1 Cu2 Cu1 -132.45(3) . 2
I1 Cu1 Cu2 Cu1 62.830(17) . 2
Cu2 Cu1 Cu2 Cu1 -63.57(3) 2 2
N2 Ge1 N1 C1 -7.5(3) . .
Cl1 Ge1 N1 C1 90.1(3) . .
Cu1 Ge1 N1 C1 -141.9(2) . .
N2 Ge1 N1 C8 171.7(3) . .
Cl1 Ge1 N1 C8 -90.7(3) . .
Cu1 Ge1 N1 C8 37.3(3) . .
N1 Ge1 N2 C7 7.5(3) . .
Cl1 Ge1 N2 C7 -90.1(3) . .
Cu1 Ge1 N2 C7 134.5(2) . .
N1 Ge1 N2 C9 -174.3(3) . .
Cl1 Ge1 N2 C9 88.1(3) . .
Cu1 Ge1 N2 C9 -47.3(3) . .
C7 N2 C9 C11 99.6(5) . .
Ge1 N2 C9 C11 -78.3(4) . .
C1 N1 C8 C10 -103.3(4) . .
Ge1 N1 C8 C10 77.6(4) . .
C9 N2 C7 C6 -3.8(6) . .
Ge1 N2 C7 C6 174.2(3) . .
C9 N2 C7 C1 175.8(3) . .
Ge1 N2 C7 C1 -6.2(4) . .
C8 N1 C1 C2 4.9(6) . .
Ge1 N1 C1 C2 -176.0(3) . .
C8 N1 C1 C7 -173.0(3) . .
Ge1 N1 C1 C7 6.1(4) . .
N2 C7 C1 N1 0.1(5) . .
C6 C7 C1 N1 179.7(4) . .
N2 C7 C1 C2 -177.7(4) . .
C6 C7 C1 C2 1.9(6) . .
N2 C7 C6 C5 -179.8(5) . .
C1 C7 C6 C5 0.6(8) . .
C7 C6 C5 C4 -1.9(11) . .
C4 C3 C2 C1 1.0(10) . .
N1 C1 C2 C3 179.7(5) . .
C7 C1 C2 C3 -2.6(8) . .
C6 C5 C4 C3 0.6(11) . .
C2 C3 C4 C5 0.4(11) . .
I1 Cu2 N3 C16 59(6) . .
I2 Cu2 N3 C16 -171(6) . .
Cu1 Cu2 N3 C16 124(6) . .
I2 Cu2 N3 C16 -54(6) 2 .
Cu2 Cu2 N3 C16 -110(6) 2 .
Cu1 Cu2 N3 C16 5(6) 2 .
N1 C8 C10 C12 62.9(5) . .
N1 C8 C10 C13 -173.9(3) . .
Cu2 N3 C16 C17 57(34) . .
N2 C9 C11 C14 -59.2(6) . .
N2 C9 C11 C15 175.8(5) . .
